data_1536068
loop_
_publ_author_name
'Nockemann, P.'
'Meyer, G.'

_publ_section_title
;
 (Ag (N H3)2) Cl O4: Kristallstrukturen, Phasenumwandlung,
 Schwingungsspektren
;
_journal_name_full 'Zeitschrift fuer Anorganische und Allgemeine Chemie'
_journal_page_first 1636
_journal_page_last 1640
_journal_volume 628
_journal_year 2002
_chemical_formula_sum 'Ag Cl H6 N2 O4'
_chemical_name_systematic '(Ag (N H3)2) (Cl O4)'
_space_group_IT_number 10
_symmetry_space_group_name_Hall '-P 2y'
_symmetry_space_group_name_H-M 'P 1 2/m 1'
_cell_angle_alpha 90
_cell_angle_beta 97.436
_cell_angle_gamma 90
_cell_formula_units_Z 4
_cell_length_a 7.899
_cell_length_b 6.041
_cell_length_c 12.904
_cell_volume 610.573
_citation_journal_id_ASTM ZAACAB
_cod_data_source_file Nockemann_ZAACAB_2002_596.cif
_cod_data_source_block H6Ag1Cl1N2O4
_cod_original_cell_volume 610.5728
_cod_original_formula_sum 'H6 Ag1 Cl1 N2 O4'
_cod_database_code 1536068

loop_
_symmetry_equiv_pos_as_xyz
x,y,z
-x,y,-z
-x,-y,-z
x,-y,z

loop_
_atom_site_label
_atom_site_type_symbol
_atom_site_fract_x
_atom_site_fract_y
_atom_site_fract_z
_atom_site_occupancy
_atom_site_U_iso_or_equiv
N1 N-3 -0.0428 0 0.1608 1 0.0
Ag2 Ag+1 0.5 0.5 0.5 1 0.0
O3 O-2 0.3575 0 0.0752 1 0.0
O2 O-2 0.3699 0 0.2575 1 0.0
O1 O-2 0.5752 0.1906 0.1737 1 0.0
N2 N-3 0.2723 0.5 -0.0052 1 0.0
O5 O-2 1.0655 0.3062 0.3691 1 0.0
Ag4 Ag+1 0 0.5 0 1 0.0
N3 N-3 0.7522 0 0.4583 1 0.0
Cl1 Cl+7 0.4733 0 0.171 1 0.0
N4 N-3 0.422 0.5 0.3351 1 0.0
Ag3 Ag+1 0 0 0 1 0.0
O4 O-2 0.9325 0.5 0.2225 1 0.0
Cl2 Cl+7 0.9696 0.5 0.3353 1 0.0
Ag1 Ag+1 0.5 0 0.5 1 0.0
O6 O-2 0.8125 0.5 0.3783 1 0.0
